data_4037405
loop_
_publ_author_name
'Golubev, Pavel'
'Karpova, Ekaterina A.'
'Pankova, Alena S.'
'Sorokina, Mariia'
'Kuznetsov, Mikhail A.'

_publ_section_title
;
 Regioselective Synthesis of
 7-(Trimethylsilylethynyl)pyrazolo[1,5-a]pyrimidines via Reaction of
 Pyrazolamines with Enynones.
;
_journal_issue 22
_journal_name_full 'The Journal of organic chemistry'
_journal_page_first 11268
_journal_page_last 11275
_journal_paper_doi 10.1021/acs.joc.6b02217
_journal_volume 81
_journal_year 2016
_chemical_formula_moiety 'C23 H19 Cl N4 O2 Si'
_chemical_formula_sum 'C23 H19 Cl N4 O2 Si'
_chemical_formula_weight 446.96
_space_group_crystal_system monoclinic
_space_group_IT_number 9
_space_group_name_Hall 'C -2yc'
_space_group_name_H-M_alt 'C 1 c 1'
_atom_sites_solution_hydrogens geom
_atom_sites_solution_primary direct
_audit_creation_date 2016-10-07
_audit_creation_method
;
Olex2 1.2
(compiled 2015.01.26 svn.r3150 for OlexSys, GUI svn.r4998)
;
_cell_angle_alpha 90
_cell_angle_beta 106.329(8)
_cell_angle_gamma 90
_cell_formula_units_Z 4
_cell_length_a 6.9864(6)
_cell_length_b 30.542(2)
_cell_length_c 11.0261(8)
_cell_measurement_reflns_used 4723
_cell_measurement_temperature 100(2)
_cell_measurement_theta_max 29.3510
_cell_measurement_theta_min 3.1610
_cell_volume 2257.8(3)
_computing_cell_refinement
;
CrysAlisPro, Agilent Technologies,
Version 1.171.36.32 (release 02-08-2013 CrysAlis171 .NET)
(compiled Aug  2 2013,16:46:58)
;
_computing_data_collection
;
CrysAlisPro, Agilent Technologies,
Version 1.171.36.32 (release 02-08-2013 CrysAlis171 .NET)
(compiled Aug  2 2013,16:46:58)
;
_computing_data_reduction
;
CrysAlisPro, Agilent Technologies,
Version 1.171.36.32 (release 02-08-2013 CrysAlis171 .NET)
(compiled Aug  2 2013,16:46:58)
;
_computing_molecular_graphics 'Olex2 (Dolomanov et al., 2009)'
_computing_publication_material 'Olex2 (Dolomanov et al., 2009)'
_computing_structure_refinement 'ShelXL (Sheldrick, 2008)'
_computing_structure_solution 'ShelXS (Sheldrick, 2008)'
_diffrn_ambient_temperature 100(2)
_diffrn_detector_area_resol_mean 16.2096
_diffrn_measured_fraction_theta_full 0.999
_diffrn_measured_fraction_theta_max 0.999
_diffrn_measurement_details
;
#__ type_ start__ end____ width___ exp.time_
  1 omega  -88.00  -62.00   1.0000   50.0000
omega____ theta____ kappa____ phi______ frames
    -      -19.4917  -77.0000  150.0000 26

#__ type_ start__ end____ width___ exp.time_
  2 omega  -41.00   49.00   1.0000   50.0000
omega____ theta____ kappa____ phi______ frames
    -      -19.4917   57.0000  -90.0000 90

#__ type_ start__ end____ width___ exp.time_
  3 omega  -77.00  -50.00   1.0000   50.0000
omega____ theta____ kappa____ phi______ frames
    -      -19.4917 -178.0000  -60.0000 27

#__ type_ start__ end____ width___ exp.time_
  4 omega  -27.00    9.00   1.0000   50.0000
omega____ theta____ kappa____ phi______ frames
    -      -19.4917  -77.0000  150.0000 36

#__ type_ start__ end____ width___ exp.time_
  5 omega  -14.00   22.00   1.0000   50.0000
omega____ theta____ kappa____ phi______ frames
    -      -19.4917  -99.0000   30.0000 36

#__ type_ start__ end____ width___ exp.time_
  6 omega  -40.00   49.00   1.0000   50.0000
omega____ theta____ kappa____ phi______ frames
    -      -19.4917   57.0000   30.0000 89

#__ type_ start__ end____ width___ exp.time_
  7 omega  -36.00   48.00   1.0000   50.0000
omega____ theta____ kappa____ phi______ frames
    -      -19.4917   57.0000  150.0000 84

#__ type_ start__ end____ width___ exp.time_
  8 omega  -21.00    7.00   1.0000   50.0000
omega____ theta____ kappa____ phi______ frames
    -      -19.4917  -99.0000  -60.0000 28

#__ type_ start__ end____ width___ exp.time_
  9 omega   51.00   82.00   1.0000   50.0000
omega____ theta____ kappa____ phi______ frames
    -       20.4292  178.0000   30.0000 31

#__ type_ start__ end____ width___ exp.time_
 10 omega  -16.00   10.00   1.0000   50.0000
omega____ theta____ kappa____ phi______ frames
    -       20.4292  -99.0000  120.0000 26
;
_diffrn_measurement_device_type 'Xcalibur, Eos'
_diffrn_measurement_method '\w scans'
_diffrn_orient_matrix_UB_11 -0.0366632000
_diffrn_orient_matrix_UB_12 0.0156046000
_diffrn_orient_matrix_UB_13 -0.0486794000
_diffrn_orient_matrix_UB_21 -0.0242307000
_diffrn_orient_matrix_UB_22 0.0143355000
_diffrn_orient_matrix_UB_23 0.0441097000
_diffrn_orient_matrix_UB_31 0.0961952000
_diffrn_orient_matrix_UB_32 0.0095386000
_diffrn_orient_matrix_UB_33 0.0133189000
_diffrn_radiation_monochromator graphite
_diffrn_radiation_type MoK\a
_diffrn_radiation_wavelength 0.71073
_diffrn_reflns_av_R_equivalents 0.0175
_diffrn_reflns_av_unetI/netI 0.0223
_diffrn_reflns_Laue_measured_fraction_full 0.999
_diffrn_reflns_Laue_measured_fraction_max 0.999
_diffrn_reflns_limit_h_max 8
_diffrn_reflns_limit_h_min -8
_diffrn_reflns_limit_k_max 38
_diffrn_reflns_limit_k_min -35
_diffrn_reflns_limit_l_max 13
_diffrn_reflns_limit_l_min -13
_diffrn_reflns_number 10094
_diffrn_reflns_point_group_measured_fraction_full 0.903
_diffrn_reflns_point_group_measured_fraction_max 0.898
_diffrn_reflns_theta_full 26.000
_diffrn_reflns_theta_max 26.495
_diffrn_reflns_theta_min 3.111
_diffrn_source 'Enhance (Mo) X-ray Source'
_exptl_absorpt_coefficient_mu 0.249
_exptl_absorpt_correction_T_max 1.00000
_exptl_absorpt_correction_T_min 0.69606
_exptl_absorpt_correction_type multi-scan
_exptl_absorpt_process_details
;
CrysAlisPro, Agilent Technologies,
Version 1.171.36.32 (release 02-08-2013 CrysAlis171 .NET)
(compiled Aug  2 2013,16:46:58)
Empirical absorption correction using spherical harmonics,
 implemented in SCALE3 ABSPACK scaling algorithm.
;
_exptl_crystal_colour 'translucent colorless'
_exptl_crystal_density_diffrn 1.315
_exptl_crystal_description prism
_exptl_crystal_F_000 928
_exptl_crystal_size_max 0.22
_exptl_crystal_size_mid 0.20
_exptl_crystal_size_min 0.15
_refine_diff_density_max 0.214
_refine_diff_density_min -0.177
_refine_diff_density_rms 0.033
_refine_ls_abs_structure_details
;
 Flack x determined using 1625 quotients [(I+)-(I-)]/[(I+)+(I-)]
 (Parsons, Flack and Wagner, Acta Cryst. B69 (2013) 249-259).
;
_refine_ls_abs_structure_Flack 0.034(19)
_refine_ls_extinction_method none
_refine_ls_goodness_of_fit_ref 0.884
_refine_ls_hydrogen_treatment constr
_refine_ls_matrix_type full
_refine_ls_number_parameters 283
_refine_ls_number_reflns 4196
_refine_ls_number_restraints 2
_refine_ls_restrained_S_all 0.884
_refine_ls_R_factor_all 0.0362
_refine_ls_R_factor_gt 0.0339
_refine_ls_shift/su_max 0.000
_refine_ls_shift/su_mean 0.000
_refine_ls_structure_factor_coef Fsqd
_refine_ls_weighting_details 'w=1/[\s^2^(Fo^2^)+(0.1000P)^2^] where P=(Fo^2^+2Fc^2^)/3'
_refine_ls_weighting_scheme calc
_refine_ls_wR_factor_gt 0.1052
_refine_ls_wR_factor_ref 0.1095
_reflns_Friedel_coverage 0.792
_reflns_Friedel_fraction_full 0.806
_reflns_Friedel_fraction_max 0.797
_reflns_number_gt 3970
_reflns_number_total 4196
_reflns_threshold_expression 'I > 2\s(I)'
_cod_data_source_file jo6b02217_si_002.cif
_cod_data_source_block 1
_cod_database_code 4037405
_chemical_oxdiff_formula 'Si6 C20 Cl N5'
_shelx_space_group_comment
;
The symmetry employed for this shelxl refinement is uniquely defined
by the following loop, which should always be used as a source of
symmetry information in preference to the above space-group names.
They are only intended as comments.
;
_reflns_odcompleteness_completeness 99.86
_reflns_odcompleteness_iscentric 1
_reflns_odcompleteness_theta 27.04
_olex2_refinement_description
;
1. Fixed Uiso
 At 1.2 times of:
  All C(H) groups
 At 1.5 times of:
  All C(H,H,H) groups
2.a Aromatic/amide H refined with riding coordinates:
 C12(H12), C14(H14), C15(H15), C16(H16), C17(H17), C18(H18), C21(H21),
 C22(H22), C24(H24), C27(H27)
2.b Idealised Me refined as rotating group:
 C26(H26A,H26B,H26C), C29(H29A,H29B,H29C), C36(H36A,H36B,H36C)
;
_shelx_shelxl_version_number 2014/7
_olex2_submission_special_instructions 'No special instructions were received'

loop_
_space_group_symop_operation_xyz
'x, y, z'
'x, -y, z+1/2'
'x+1/2, y+1/2, z'
'x+1/2, -y+1/2, z+1/2'

loop_
_atom_site_label
_atom_site_type_symbol
_atom_site_fract_x
_atom_site_fract_y
_atom_site_fract_z
_atom_site_U_iso_or_equiv
_atom_site_adp_type
_atom_site_occupancy
_atom_site_site_symmetry_order
_atom_site_calc_flag
_atom_site_refinement_flags_posn
Si1 Si 0.05190(13) 0.11987(3) 0.64029(8) 0.0487(2) Uani 1 1 d .
Cl1 Cl -1.06647(14) 0.29605(4) -0.00763(12) 0.0774(3) Uani 1 1 d .
N2 N -0.0937(3) 0.14451(7) 0.14430(19) 0.0336(4) Uani 1 1 d .
N3 N -0.2422(3) 0.16819(7) 0.1687(2) 0.0355(5) Uani 1 1 d .
C4 C 0.0468(4) 0.12091(7) 0.2328(2) 0.0321(5) Uani 1 1 d .
C5 C 0.1852(4) 0.09829(8) 0.1899(3) 0.0357(5) Uani 1 1 d .
C6 C 0.0412(4) 0.12292(8) 0.3610(3) 0.0361(6) Uani 1 1 d .
C7 C -0.3393(4) 0.18528(9) 0.0549(2) 0.0379(6) Uani 1 1 d .
C8 C 0.3398(4) 0.06972(8) 0.2696(2) 0.0349(5) Uani 1 1 d .
C9 C -0.5151(4) 0.21339(9) 0.0432(3) 0.0374(5) Uani 1 1 d .
C10 C 0.0430(4) 0.12325(10) 0.4697(3) 0.0435(7) Uani 1 1 d .
C11 C -0.0962(5) 0.14628(9) 0.0179(3) 0.0402(6) Uani 1 1 d .
C12 C -0.6312(5) 0.20930(10) 0.1260(3) 0.0440(6) Uani 1 1 d .
H12 H -0.5954 0.1890 0.1914 0.053 Uiso 1 1 calc R
C13 C -0.8516(5) 0.26465(10) 0.0142(3) 0.0496(7) Uani 1 1 d .
C14 C 0.2981(4) 0.04071(9) 0.3566(3) 0.0453(7) Uani 1 1 d .
H14 H 0.1719 0.0407 0.3691 0.054 Uiso 1 1 calc R
C15 C -0.5700(5) 0.24432(10) -0.0531(3) 0.0438(6) Uani 1 1 d .
H15 H -0.4923 0.2477 -0.1084 0.053 Uiso 1 1 calc R
C16 C 0.1728(4) 0.10215(10) 0.0586(3) 0.0427(6) Uani 1 1 d .
H16 H 0.2680 0.0872 0.0303 0.051 Uiso 1 1 calc R
C17 C 0.5306(5) 0.06969(11) 0.2545(3) 0.0505(7) Uani 1 1 d .
H17 H 0.5616 0.0893 0.1984 0.061 Uiso 1 1 calc R
C18 C -0.2540(5) 0.17291(10) -0.0395(3) 0.0447(6) Uani 1 1 d .
H18 H -0.2953 0.1810 -0.1242 0.054 Uiso 1 1 calc R
N19 N 0.0419(4) 0.12439(9) -0.0242(2) 0.0481(6) Uani 1 1 d .
C20 C 0.6284(4) 0.01257(9) 0.4045(3) 0.0451(6) Uani 1 1 d .
C21 C -0.7996(5) 0.23485(11) 0.1128(3) 0.0513(7) Uani 1 1 d .
H21 H -0.8763 0.2321 0.1690 0.062 Uiso 1 1 calc R
C22 C 0.4426(5) 0.01188(10) 0.4248(3) 0.0506(7) Uani 1 1 d .
H22 H 0.4146 -0.0074 0.4828 0.061 Uiso 1 1 calc R
N23 N 0.7822(5) -0.01777(10) 0.4767(3) 0.0613(8) Uani 1 1 d .
C24 C -0.7376(5) 0.27002(10) -0.0680(3) 0.0494(7) Uani 1 1 d .
H24 H -0.7727 0.2906 -0.1325 0.059 Uiso 1 1 calc R
O25 O 0.9526(5) -0.01295(13) 0.4683(5) 0.1026(13) Uani 1 1 d .
C26 C 0.1283(9) 0.17366(15) 0.7134(4) 0.0780(13) Uani 1 1 d .
H26A H 0.2695 0.1772 0.7283 0.117 Uiso 1 1 calc GR
H26B H 0.0957 0.1754 0.7923 0.117 Uiso 1 1 calc GR
H26C H 0.0594 0.1964 0.6579 0.117 Uiso 1 1 calc GR
C27 C 0.6754(4) 0.04098(11) 0.3215(3) 0.0519(7) Uani 1 1 d .
H27 H 0.8024 0.0410 0.3102 0.062 Uiso 1 1 calc R
O28 O 0.7336(5) -0.04676(12) 0.5361(4) 0.0961(12) Uani 1 1 d .
C29 C -0.2024(8) 0.1052(2) 0.6463(4) 0.0948(18) Uani 1 1 d .
H29A H -0.2839 0.0985 0.5627 0.142 Uiso 1 1 calc GR
H29B H -0.2595 0.1295 0.6794 0.142 Uiso 1 1 calc GR
H29C H -0.1957 0.0802 0.7000 0.142 Uiso 1 1 calc GR
C36 C 0.2383(11) 0.0776(2) 0.7099(5) 0.113(2) Uani 1 1 d .
H36A H 0.2147 0.0522 0.6567 0.170 Uiso 1 1 calc GR
H36B H 0.2278 0.0699 0.7922 0.170 Uiso 1 1 calc GR
H36C H 0.3695 0.0888 0.7172 0.170 Uiso 1 1 calc GR

loop_
_atom_site_aniso_label
_atom_site_aniso_U_11
_atom_site_aniso_U_22
_atom_site_aniso_U_33
_atom_site_aniso_U_23
_atom_site_aniso_U_13
_atom_site_aniso_U_12
Si1 0.0665(5) 0.0522(5) 0.0281(4) 0.0035(3) 0.0142(4) 0.0005(4)
Cl1 0.0535(5) 0.0851(7) 0.0949(8) 0.0038(5) 0.0230(5) 0.0223(5)
N2 0.0396(11) 0.0354(10) 0.0265(10) 0.0005(8) 0.0103(9) -0.0001(9)
N3 0.0401(11) 0.0389(10) 0.0279(10) 0.0021(8) 0.0103(9) 0.0046(9)
C4 0.0376(12) 0.0302(11) 0.0271(12) 0.0012(8) 0.0067(10) -0.0044(9)
C5 0.0388(12) 0.0357(12) 0.0343(13) 0.0001(10) 0.0129(11) -0.0034(11)
C6 0.0374(12) 0.0366(13) 0.0340(14) 0.0020(9) 0.0096(11) 0.0021(10)
C7 0.0403(13) 0.0391(12) 0.0319(13) 0.0002(10) 0.0063(11) -0.0032(10)
C8 0.0373(12) 0.0328(11) 0.0357(13) -0.0012(9) 0.0124(11) -0.0016(10)
C9 0.0362(12) 0.0399(13) 0.0332(13) -0.0011(10) 0.0052(11) -0.0033(10)
C10 0.0521(16) 0.0486(15) 0.0311(15) 0.0018(10) 0.0142(13) 0.0054(12)
C11 0.0507(15) 0.0434(13) 0.0279(12) 0.0019(10) 0.0132(12) 0.0024(12)
C12 0.0454(15) 0.0459(14) 0.0409(15) 0.0049(11) 0.0122(13) -0.0029(12)
C13 0.0400(14) 0.0490(15) 0.0570(19) -0.0011(13) 0.0091(14) 0.0033(12)
C14 0.0415(14) 0.0450(15) 0.0546(17) 0.0099(12) 0.0219(13) 0.0023(11)
C15 0.0431(14) 0.0518(15) 0.0359(14) 0.0062(11) 0.0101(12) 0.0012(12)
C16 0.0489(15) 0.0474(15) 0.0356(14) 0.0002(11) 0.0182(12) 0.0077(12)
C17 0.0455(15) 0.0477(16) 0.0644(19) 0.0145(13) 0.0254(15) 0.0012(12)
C18 0.0527(15) 0.0532(15) 0.0261(12) 0.0030(11) 0.0074(12) 0.0055(13)
N19 0.0606(16) 0.0552(14) 0.0315(13) 0.0007(10) 0.0177(12) 0.0107(12)
C20 0.0459(15) 0.0383(14) 0.0491(16) 0.0026(12) 0.0100(13) 0.0075(11)
C21 0.0456(16) 0.0564(17) 0.0560(19) -0.0026(14) 0.0207(14) -0.0063(13)
C22 0.0581(18) 0.0418(15) 0.0587(19) 0.0138(13) 0.0276(15) 0.0074(13)
N23 0.0605(18) 0.0576(16) 0.0640(18) 0.0113(14) 0.0143(15) 0.0191(13)
C24 0.0460(15) 0.0518(16) 0.0478(17) 0.0091(13) 0.0088(13) 0.0049(13)
O25 0.0499(16) 0.099(2) 0.155(4) 0.050(2) 0.0226(19) 0.0211(16)
C26 0.126(4) 0.070(2) 0.0387(17) -0.0028(15) 0.025(2) -0.021(2)
C27 0.0385(14) 0.0546(17) 0.066(2) 0.0128(15) 0.0202(14) 0.0063(13)
O28 0.094(2) 0.100(2) 0.106(3) 0.060(2) 0.048(2) 0.046(2)
C29 0.106(4) 0.134(5) 0.056(3) -0.024(3) 0.042(3) -0.045(4)
C36 0.163(6) 0.116(4) 0.057(3) 0.028(3) 0.025(3) 0.065(4)

loop_
_atom_type_symbol
_atom_type_description
_atom_type_scat_dispersion_real
_atom_type_scat_dispersion_imag
_atom_type_scat_source
C C 0.0033 0.0016 'International Tables Vol C Tables 4.2.6.8 and 6.1.1.4'
H H 0.0000 0.0000 'International Tables Vol C Tables 4.2.6.8 and 6.1.1.4'
Cl Cl 0.1484 0.1585 'International Tables Vol C Tables 4.2.6.8 and 6.1.1.4'
N N 0.0061 0.0033 'International Tables Vol C Tables 4.2.6.8 and 6.1.1.4'
O O 0.0106 0.0060 'International Tables Vol C Tables 4.2.6.8 and 6.1.1.4'
Si Si 0.0817 0.0704 'International Tables Vol C Tables 4.2.6.8 and 6.1.1.4'

loop_
_geom_angle_atom_site_label_1
_geom_angle_atom_site_label_2
_geom_angle_atom_site_label_3
_geom_angle
C26 Si1 C10 108.38(16)
C26 Si1 C29 111.2(3)
C29 Si1 C10 106.80(17)
C36 Si1 C10 106.2(2)
C36 Si1 C26 111.0(3)
C36 Si1 C29 112.9(3)
N3 N2 C4 124.95(19)
N3 N2 C11 112.6(2)
C4 N2 C11 122.4(2)
C7 N3 N2 103.6(2)
N2 C4 C6 117.8(2)
C5 C4 N2 116.7(2)
C5 C4 C6 125.4(2)
C4 C5 C8 124.2(2)
C4 C5 C16 117.2(2)
C16 C5 C8 118.6(2)
C10 C6 C4 177.1(3)
N3 C7 C9 119.6(2)
N3 C7 C18 112.4(3)
C18 C7 C9 127.9(3)
C14 C8 C5 121.8(2)
C17 C8 C5 119.8(2)
C17 C8 C14 118.4(3)
C12 C9 C7 121.1(3)
C12 C9 C15 118.4(3)
C15 C9 C7 120.4(3)
C6 C10 Si1 176.1(3)
C18 C11 N2 105.5(2)
N19 C11 N2 120.9(2)
N19 C11 C18 133.6(2)
C9 C12 H12 119.4
C21 C12 C9 121.2(3)
C21 C12 H12 119.4
C21 C13 Cl1 119.7(3)
C24 C13 Cl1 118.7(3)
C24 C13 C21 121.5(3)
C8 C14 H14 119.5
C22 C14 C8 120.9(3)
C22 C14 H14 119.5
C9 C15 H15 119.4
C24 C15 C9 121.3(3)
C24 C15 H15 119.4
C5 C16 H16 117.0
N19 C16 C5 126.1(3)
N19 C16 H16 117.0
C8 C17 H17 119.4
C27 C17 C8 121.2(3)
C27 C17 H17 119.4
C7 C18 H18 127.1
C11 C18 C7 105.8(2)
C11 C18 H18 127.1
C16 N19 C11 116.6(2)
C22 C20 N23 118.7(3)
C27 C20 C22 122.2(3)
C27 C20 N23 119.1(3)
C12 C21 C13 118.7(3)
C12 C21 H21 120.7
C13 C21 H21 120.7
C14 C22 H22 120.8
C20 C22 C14 118.4(3)
C20 C22 H22 120.8
O25 N23 C20 117.3(3)
O28 N23 C20 118.8(3)
O28 N23 O25 123.8(3)
C13 C24 C15 118.9(3)
C13 C24 H24 120.5
C15 C24 H24 120.5
Si1 C26 H26A 109.5
Si1 C26 H26B 109.5
Si1 C26 H26C 109.5
H26A C26 H26B 109.5
H26A C26 H26C 109.5
H26B C26 H26C 109.5
C17 C27 H27 120.6
C20 C27 C17 118.8(3)
C20 C27 H27 120.6
Si1 C29 H29A 109.5
Si1 C29 H29B 109.5
Si1 C29 H29C 109.5
H29A C29 H29B 109.5
H29A C29 H29C 109.5
H29B C29 H29C 109.5
Si1 C36 H36A 109.5
Si1 C36 H36B 109.5
Si1 C36 H36C 109.5
H36A C36 H36B 109.5
H36A C36 H36C 109.5
H36B C36 H36C 109.5

loop_
_geom_bond_atom_site_label_1
_geom_bond_atom_site_label_2
_geom_bond_distance
Si1 C10 1.867(3)
Si1 C26 1.842(4)
Si1 C29 1.852(5)
Si1 C36 1.840(5)
Cl1 C13 1.740(3)
N2 N3 1.352(3)
N2 C4 1.377(3)
N2 C11 1.389(3)
N3 C7 1.352(3)
C4 C5 1.375(4)
C4 C6 1.427(4)
C5 C8 1.472(4)
C5 C16 1.431(4)
C6 C10 1.195(4)
C7 C9 1.474(4)
C7 C18 1.389(4)
C8 C14 1.395(4)
C8 C17 1.389(4)
C9 C12 1.386(4)
C9 C15 1.392(4)
C11 C18 1.373(4)
C11 N19 1.358(4)
C12 H12 0.9300
C12 C21 1.385(5)
C13 C21 1.386(5)
C13 C24 1.374(5)
C14 H14 0.9300
C14 C22 1.391(4)
C15 H15 0.9300
C15 C24 1.380(5)
C16 H16 0.9300
C16 N19 1.289(4)
C17 H17 0.9300
C17 C27 1.385(4)
C18 H18 0.9300
C20 C22 1.378(5)
C20 N23 1.472(4)
C20 C27 1.367(4)
C21 H21 0.9300
C22 H22 0.9300
N23 O25 1.229(5)
N23 O28 1.205(4)
C24 H24 0.9300
C26 H26A 0.9600
C26 H26B 0.9600
C26 H26C 0.9600
C27 H27 0.9300
C29 H29A 0.9600
C29 H29B 0.9600
C29 H29C 0.9600
C36 H36A 0.9600
C36 H36B 0.9600
C36 H36C 0.9600
